data_7716914
loop_
_publ_author_name
'&#xc1;lvarez-Miguel, Luc&#xed;a'
'Del Carmen-Rodr&#xed;guez, Clara'
'Valle, Mar&#xed;a'
'&#xc1;lvarez, Celedonio M'
'Mart&#xed;n-&#xc1;lvarez, Jos&#xe9; M'
'Garc&#xed;a-Rodr&#xed;guez, Ra&#xfa;l'
'Miguel, Daniel'

_publ_section_title
;
 Synthesis and reactivity of air stable Ni(II) complexes with isocyanides
 and dialkyldithiophosphate ligands: acyclic diaminocarbene formation.
;
_journal_issue 36
_journal_name_full 'Dalton transactions (Cambridge, England : 2003)'
_journal_page_first 15101
_journal_page_last 15112
_journal_paper_doi 10.1039/d4dt01915f
_journal_volume 53
_journal_year 2024
_chemical_formula_moiety 'C42 H52 N6 Ni2 O4 P2 S4'
_chemical_formula_sum 'C46 H52 N6 Ni2 O4 P2 S4'
_chemical_formula_weight 1060.53
_space_group_crystal_system monoclinic
_space_group_IT_number 15
_space_group_name_Hall '-I 2ya'
_space_group_name_H-M_alt 'I 1 2/a 1'
_atom_sites_solution_hydrogens mixed
_atom_sites_solution_primary dual
_audit_creation_date 2024-04-03
_audit_creation_method
;
Olex2 1.3
(compiled 2020.11.12 svn.r5f609507 for OlexSys, GUI svn.r6408)
;
_audit_update_record
;
2024-04-04 deposited with the CCDC.	2024-08-26 downloaded from the CCDC.
;
_cell_angle_alpha 90
_cell_angle_beta 102.398(8)
_cell_angle_gamma 90
_cell_formula_units_Z 4
_cell_length_a 15.8519(11)
_cell_length_b 12.9097(15)
_cell_length_c 25.918(2)
_cell_measurement_reflns_used 1944
_cell_measurement_temperature 293(2)
_cell_measurement_theta_max 22.0350
_cell_measurement_theta_min 2.4250
_cell_volume 5180.3(8)
_computing_cell_refinement 'CrysAlisPro 1.171.40.67a (Rigaku OD, 2019)'
_computing_data_collection 'CrysAlisPro 1.171.40.67a (Rigaku OD, 2019)'
_computing_data_reduction 'CrysAlisPro 1.171.40.67a (Rigaku OD, 2019)'
_computing_molecular_graphics 'Olex2 1.3 (Dolomanov et al., 2009)'
_computing_publication_material 'Olex2 1.3 (Dolomanov et al., 2009)'
_computing_structure_refinement 'SHELXL 2014/7 (Sheldrick, 2015)'
_computing_structure_solution 'SHELXT  (Sheldrick, 2015)'
_diffrn_ambient_temperature 293(2)
_diffrn_detector 'CCD plate'
_diffrn_detector_area_resol_mean 10.4757
_diffrn_detector_type Atlas
_diffrn_measured_fraction_theta_full 0.998
_diffrn_measured_fraction_theta_max 0.998
_diffrn_measurement_details
;
List of Runs (angles in degrees, time in seconds):

  # Type    Start    End  Width  t~exp~   \w     \q     \k     \f   Frames
#--------------------------------------------------------------------------
  1  \w     44.00  92.00   1.00   80.50    --   11.75-179.00  60.00   48
  2  \w    -68.00  36.00   1.00   80.50    --   11.75 -19.00  30.00  104
  3  \w    -18.00  38.00   1.00   80.50    --   11.75  77.00  60.00   56
;
_diffrn_measurement_device 'four-circle diffractometer'
_diffrn_measurement_device_type 'SuperNova, Dual, Cu at home/near, Atlas'
_diffrn_measurement_method '\w scans'
_diffrn_orient_matrix_type 'CrysAlisPro convention (1999,Acta A55,543-557)'
_diffrn_orient_matrix_UB_11 0.0027175000
_diffrn_orient_matrix_UB_12 -0.0496297000
_diffrn_orient_matrix_UB_13 -0.0113945000
_diffrn_orient_matrix_UB_21 -0.0263016000
_diffrn_orient_matrix_UB_22 -0.0207995000
_diffrn_orient_matrix_UB_23 0.0164118000
_diffrn_orient_matrix_UB_31 -0.0373317000
_diffrn_orient_matrix_UB_32 0.0110483000
_diffrn_orient_matrix_UB_33 -0.0197010000
_diffrn_radiation_monochromator mirror
_diffrn_radiation_probe x-ray
_diffrn_radiation_type 'Mo K\a'
_diffrn_radiation_wavelength 0.71073
_diffrn_reflns_av_R_equivalents 0.0762
_diffrn_reflns_av_unetI/netI 0.1059
_diffrn_reflns_Laue_measured_fraction_full 0.998
_diffrn_reflns_Laue_measured_fraction_max 0.998
_diffrn_reflns_limit_h_max 17
_diffrn_reflns_limit_h_min -18
_diffrn_reflns_limit_k_max 14
_diffrn_reflns_limit_k_min -15
_diffrn_reflns_limit_l_max 29
_diffrn_reflns_limit_l_min -30
_diffrn_reflns_number 11394
_diffrn_reflns_point_group_measured_fraction_full 0.998
_diffrn_reflns_point_group_measured_fraction_max 0.998
_diffrn_reflns_theta_full 24.736
_diffrn_reflns_theta_max 24.736
_diffrn_reflns_theta_min 2.054
_diffrn_source 'micro-focus sealed X-ray tube'
_diffrn_source_type 'SuperNova (Mo) X-ray Source'
_exptl_absorpt_coefficient_mu 0.996
_exptl_absorpt_correction_T_max 0.938
_exptl_absorpt_correction_T_min 0.861
_exptl_absorpt_correction_type analytical
_exptl_absorpt_process_details
;
CrysAlisPro 1.171.40.67a (Rigaku Oxford Diffraction, 2019)
Analytical numeric absorption correction using a multifaceted crystal
			model based on expressions derived by R.C. Clark & J.S. Reid.
(Clark, R. C. & Reid, J. S. (1995). Acta Cryst. A51, 887-897)
Empirical absorption correction using spherical harmonics,
 implemented in SCALE3 ABSPACK scaling algorithm.
;
_exptl_crystal_colour yellow
_exptl_crystal_colour_primary yellow
_exptl_crystal_density_diffrn 1.360
_exptl_crystal_description block
_exptl_crystal_F_000 2208
_exptl_crystal_size_max 0.296
_exptl_crystal_size_mid 0.101
_exptl_crystal_size_min 0.071
_refine_diff_density_max 0.476
_refine_diff_density_min -0.286
_refine_diff_density_rms 0.073
_refine_ls_extinction_method none
_refine_ls_goodness_of_fit_ref 0.990
_refine_ls_hydrogen_treatment mixed
_refine_ls_matrix_type full
_refine_ls_number_parameters 279
_refine_ls_number_reflns 4420
_refine_ls_number_restraints 31
_refine_ls_restrained_S_all 0.989
_refine_ls_R_factor_all 0.1453
_refine_ls_R_factor_gt 0.0717
_refine_ls_shift/su_max 0.000
_refine_ls_shift/su_mean 0.000
_refine_ls_structure_factor_coef Fsqd
_refine_ls_weighting_details 'w=1/[\s^2^(Fo^2^)+(0.0853P)^2^] where P=(Fo^2^+2Fc^2^)/3'
_refine_ls_weighting_scheme calc
_refine_ls_wR_factor_gt 0.1612
_refine_ls_wR_factor_ref 0.2072
_reflns_Friedel_coverage 0.000
_reflns_number_gt 2225
_reflns_number_total 4420
_reflns_threshold_expression 'I > 2\s(I)'
_cod_data_source_file d4dt01915f2.cif
_cod_data_source_block lam511a
_cod_depositor_comments 'Adding full bibliography for 7716902--7716918.cif.'
_cod_original_cell_volume 5180.2(8)
_cod_database_code 7716914
_shelx_shelxl_version_number 2014/7
_chemical_oxdiff_formula 'C46 H52 N6 O4 P2 S4 Ni2'
_shelx_space_group_comment
;
The symmetry employed for this shelxl refinement is uniquely defined
by the following loop, which should always be used as a source of
symmetry information in preference to the above space-group names.
They are only intended as comments.
;
_reflns_odcompleteness_completeness 99.75
_reflns_odcompleteness_iscentric 1
_reflns_odcompleteness_theta 26.32
_olex2_refinement_description
;
1. Fixed Uiso
 At 1.2 times of:
  All C(H) groups, All C(H,H) groups, All N(H) groups
 At 1.5 times of:
  All C(H,H,H) groups
2. Rigid bond restraints
 C21, C22, C23, C24, C25
 with sigma for 1-2 distances of 0.01 and sigma for 1-3 distances of 0.01
3. Uiso/Uaniso restraints and constraints
C21 \\sim C22 \\sim C23 \\sim C24 \\sim C25: within 2A with sigma of 0.04 and
sigma for terminal atoms of 0.08 within 2A
4.a Secondary CH2 refined with riding coordinates:
 C31(H31A,H31B), C32(H32A,H32B)
4.b Aromatic/amide H refined with riding coordinates:
 C13(H13), C14(H14), C15(H15), C23(H23), C24(H24), C25(H25)
4.c Idealised Me refined as rotating group:
 C17(H17A,H17B,H17C), C18(H18A,H18B,H18C), C20(H20A,H20B,H20C), C27(H27A,H27B,
 H27C), C28(H28A,H28B,H28C)
;
_smtbx_masks_void_probe_radius 1.2
_smtbx_masks_void_truncation_radius 1.2
_olex2_submission_special_instructions 'No special instructions were received'
_oxdiff_exptl_absorpt_empirical_details
;
Empirical correction (ABSPACK) includes:
- Absorption correction using spherical harmonics
- Frame scaling
;
_oxdiff_exptl_absorpt_empirical_full_max 1.717
_oxdiff_exptl_absorpt_empirical_full_min 0.662

loop_
_space_group_symop_operation_xyz
'x, y, z'
'-x+1/2, y, -z'
'x+1/2, y+1/2, z+1/2'
'-x+1, y+1/2, -z+1/2'
'-x, -y, -z'
'x-1/2, -y, z'
'-x+1/2, -y+1/2, -z+1/2'
'x, -y+1/2, z+1/2'

loop_
_atom_site_label
_atom_site_type_symbol
_atom_site_fract_x
_atom_site_fract_y
_atom_site_fract_z
_atom_site_U_iso_or_equiv
_atom_site_adp_type
_atom_site_occupancy
_atom_site_site_symmetry_order
_atom_site_calc_flag
_atom_site_refinement_flags_posn
_atom_site_refinement_flags_adp
_atom_site_refinement_flags_occupancy
_atom_site_disorder_assembly
_atom_site_disorder_group
Ni1 Ni 0.63736(5) 0.33415(6) 0.61271(3) 0.0618(3) Uani 1 1 d . . . . .
S1 S 0.73248(11) 0.46065(14) 0.61784(8) 0.0763(6) Uani 1 1 d . . . . .
S2 S 0.74684(10) 0.22319(15) 0.63205(8) 0.0769(6) Uani 1 1 d . . . . .
P1 P 0.82463(11) 0.34857(15) 0.63914(8) 0.0699(6) Uani 1 1 d . . . . .
O1 O 0.8969(3) 0.3478(4) 0.6117(2) 0.0887(15) Uani 1 1 d . . . . .
O2 O 0.8711(3) 0.3642(5) 0.6999(2) 0.1090(19) Uani 1 1 d . . . . .
N1 N 0.5130(3) 0.4827(5) 0.6301(2) 0.0724(18) Uani 1 1 d . . . . .
H1 H 0.480(4) 0.532(6) 0.624(3) 0.087 Uiso 1 1 d . U . . .
N2 N 0.5200(4) 0.1532(6) 0.5846(3) 0.097(2) Uani 1 1 d . . . . .
N3 N 0.5025(3) 0.4354(5) 0.5434(2) 0.0764(17) Uani 1 1 d . . . . .
C1 C 0.5421(4) 0.4288(5) 0.5940(3) 0.0603(17) Uani 1 1 d . . . . .
C2 C 0.5633(5) 0.2238(6) 0.5985(3) 0.074(2) Uani 1 1 d . . . . .
C11 C 0.5492(5) 0.4787(7) 0.6858(3) 0.085(2) Uani 1 1 d . . . . .
C12 C 0.5297(8) 0.4010(11) 0.7166(4) 0.129(4) Uani 1 1 d . . . . .
C13 C 0.5688(11) 0.4009(14) 0.7708(6) 0.171(7) Uani 1 1 d . . . . .
H13 H 0.5592 0.3459 0.7920 0.206 Uiso 1 1 calc R U . . .
C14 C 0.6194(12) 0.4793(16) 0.7919(6) 0.180(9) Uani 1 1 d . . . . .
H14 H 0.6432 0.4789 0.8280 0.216 Uiso 1 1 calc R U . . .
C15 C 0.6378(7) 0.5627(12) 0.7610(5) 0.151(5) Uani 1 1 d . . . . .
H15 H 0.6738 0.6164 0.7763 0.182 Uiso 1 1 calc R U . . .
C16 C 0.6011(6) 0.5629(9) 0.7072(3) 0.096(3) Uani 1 1 d . . . . .
C17 C 0.4647(8) 0.3208(9) 0.6954(5) 0.167(5) Uani 1 1 d . . . . .
H17A H 0.4663 0.3067 0.6592 0.251 Uiso 1 1 calc R U . . .
H17B H 0.4082 0.3453 0.6973 0.251 Uiso 1 1 calc R U . . .
H17C H 0.4773 0.2586 0.7158 0.251 Uiso 1 1 calc R U . . .
C18 C 0.6188(6) 0.6540(8) 0.6761(4) 0.125(3) Uani 1 1 d . . . . .
H18A H 0.6457 0.6313 0.6483 0.188 Uiso 1 1 calc R U . . .
H18B H 0.6566 0.7009 0.6989 0.188 Uiso 1 1 calc R U . . .
H18C H 0.5655 0.6885 0.6612 0.188 Uiso 1 1 calc R U . . .
C20 C 0.8241(7) 0.3727(10) 0.7411(3) 0.169(5) Uani 1 1 d . . . . .
H20A H 0.7661 0.3947 0.7264 0.254 Uiso 1 1 calc R U . . .
H20B H 0.8517 0.4225 0.7668 0.254 Uiso 1 1 calc R U . . .
H20C H 0.8229 0.3066 0.7579 0.254 Uiso 1 1 calc R U . . .
C21 C 0.4713(6) 0.0650(8) 0.5657(4) 0.105(3) Uani 1 1 d . U . . .
C22 C 0.4019(7) 0.0759(10) 0.5222(5) 0.137(4) Uani 1 1 d . U . . .
C23 C 0.3563(7) -0.0165(12) 0.5039(6) 0.165(5) Uani 1 1 d . U . . .
H23 H 0.3105 -0.0147 0.4747 0.198 Uiso 1 1 calc R U . . .
C24 C 0.3811(10) -0.1109(12) 0.5302(7) 0.174(6) Uani 1 1 d . U . . .
H24 H 0.3506 -0.1712 0.5189 0.208 Uiso 1 1 calc R U . . .
C25 C 0.4485(10) -0.1139(10) 0.5716(6) 0.158(4) Uani 1 1 d . U . . .
H25 H 0.4631 -0.1770 0.5885 0.190 Uiso 1 1 calc R U . . .
C26 C 0.4976(7) -0.0274(8) 0.5903(5) 0.117(3) Uani 1 1 d . . . . .
C27 C 0.3764(7) 0.1802(11) 0.4959(6) 0.186(6) Uani 1 1 d . . . . .
H27A H 0.3634 0.2279 0.5215 0.279 Uiso 1 1 calc R U . . .
H27B H 0.3264 0.1716 0.4679 0.279 Uiso 1 1 calc R U . . .
H27C H 0.4233 0.2068 0.4818 0.279 Uiso 1 1 calc R U . . .
C28 C 0.5739(9) -0.0340(9) 0.6322(5) 0.175(5) Uani 1 1 d . . . . .
H28A H 0.6225 -0.0066 0.6201 0.263 Uiso 1 1 calc R U . . .
H28B H 0.5847 -0.1051 0.6423 0.263 Uiso 1 1 calc R U . . .
H28C H 0.5653 0.0053 0.6621 0.263 Uiso 1 1 calc R U . . .
C31 C 0.4253(4) 0.5018(6) 0.5236(3) 0.078(2) Uani 1 1 d . . . . .
H31A H 0.3828 0.4641 0.4979 0.094 Uiso 1 1 calc R U . . .
H31B H 0.3990 0.5221 0.5526 0.094 Uiso 1 1 calc R U . . .
C32 C 0.4544(4) 0.5939(6) 0.4990(2) 0.076(2) Uani 1 1 d . . . . .
H32A H 0.4051 0.6376 0.4848 0.091 Uiso 1 1 calc R U . . .
H32B H 0.4939 0.6334 0.5256 0.091 Uiso 1 1 calc R U . . .

loop_
_atom_site_aniso_label
_atom_site_aniso_U_11
_atom_site_aniso_U_22
_atom_site_aniso_U_33
_atom_site_aniso_U_23
_atom_site_aniso_U_13
_atom_site_aniso_U_12
Ni1 0.0602(5) 0.0542(6) 0.0736(6) 0.0113(4) 0.0205(4) 0.0072(4)
S1 0.0791(11) 0.0504(12) 0.1043(14) 0.0042(10) 0.0303(10) -0.0014(9)
S2 0.0600(10) 0.0556(12) 0.1173(15) 0.0267(11) 0.0239(10) 0.0044(9)
P1 0.0627(11) 0.0678(14) 0.0839(13) 0.0058(10) 0.0260(10) -0.0039(9)
O1 0.075(3) 0.085(4) 0.118(4) 0.003(3) 0.045(3) -0.007(3)
O2 0.093(3) 0.146(6) 0.080(4) -0.001(3) 0.002(3) -0.006(3)
N1 0.078(4) 0.079(5) 0.063(4) 0.013(3) 0.022(3) 0.031(3)
N2 0.083(4) 0.076(5) 0.144(6) -0.002(4) 0.054(4) -0.013(4)
N3 0.081(4) 0.090(5) 0.058(3) 0.005(3) 0.014(3) 0.030(3)
C1 0.061(4) 0.066(5) 0.061(4) 0.018(3) 0.028(3) 0.012(3)
C2 0.074(5) 0.048(5) 0.108(6) 0.017(4) 0.036(4) 0.015(4)
C11 0.095(6) 0.088(7) 0.081(6) 0.015(5) 0.042(5) 0.041(5)
C12 0.156(9) 0.159(12) 0.093(7) 0.046(8) 0.076(7) 0.071(9)
C13 0.231(17) 0.185(17) 0.115(13) 0.035(10) 0.077(11) 0.120(14)
C14 0.246(19) 0.204(19) 0.095(10) 0.035(11) 0.047(11) 0.157(17)
C15 0.143(9) 0.165(13) 0.127(10) -0.051(9) -0.015(8) 0.069(9)
C16 0.117(7) 0.103(8) 0.067(6) -0.009(5) 0.017(5) 0.045(6)
C17 0.187(11) 0.123(11) 0.236(15) 0.051(10) 0.146(11) 0.015(9)
C18 0.120(7) 0.110(9) 0.143(9) -0.038(7) 0.022(6) 0.003(6)
C20 0.188(10) 0.260(16) 0.071(6) -0.019(7) 0.054(7) 0.004(11)
C21 0.092(6) 0.075(7) 0.161(8) -0.012(6) 0.059(5) -0.026(5)
C22 0.094(6) 0.121(8) 0.204(10) -0.016(8) 0.051(6) -0.031(6)
C23 0.107(7) 0.164(10) 0.240(12) -0.054(9) 0.072(7) -0.061(8)
C24 0.173(11) 0.125(8) 0.258(16) -0.071(10) 0.124(9) -0.063(10)
C25 0.215(13) 0.100(8) 0.192(12) -0.036(8) 0.115(9) -0.063(9)
C26 0.146(9) 0.074(7) 0.149(9) -0.005(7) 0.072(7) -0.033(7)
C27 0.104(8) 0.174(14) 0.274(17) -0.003(12) 0.028(9) -0.001(9)
C28 0.240(13) 0.100(10) 0.179(12) 0.005(8) 0.028(11) -0.011(10)
C31 0.079(4) 0.091(6) 0.063(4) -0.004(4) 0.013(4) 0.021(4)
C32 0.088(5) 0.082(6) 0.060(4) -0.006(4) 0.020(4) 0.027(4)

loop_
_atom_type_symbol
_atom_type_description
_atom_type_scat_dispersion_real
_atom_type_scat_dispersion_imag
_atom_type_scat_source
C C 0.0033 0.0016 'International Tables Vol C Tables 4.2.6.8 and 6.1.1.4'
H H 0.0000 0.0000 'International Tables Vol C Tables 4.2.6.8 and 6.1.1.4'
N N 0.0061 0.0033 'International Tables Vol C Tables 4.2.6.8 and 6.1.1.4'
O O 0.0106 0.0060 'International Tables Vol C Tables 4.2.6.8 and 6.1.1.4'
P P 0.1023 0.0942 'International Tables Vol C Tables 4.2.6.8 and 6.1.1.4'
S S 0.1246 0.1234 'International Tables Vol C Tables 4.2.6.8 and 6.1.1.4'
Ni Ni 0.3393 1.1124 'International Tables Vol C Tables 4.2.6.8 and 6.1.1.4'

loop_
_exptl_crystal_face_index_h
_exptl_crystal_face_index_k
_exptl_crystal_face_index_l
_exptl_crystal_face_perp_dist
1 18 1 0.0392
-12 2 -26 0.0303
21 -6 -8 0.1537
2 -2 -36 0.0433
-1 -18 -1 0.0322
-2 2 36 0.0463

loop_
_geom_angle_atom_site_label_1
_geom_angle_atom_site_label_2
_geom_angle_atom_site_label_3
_geom_angle
_geom_angle_site_symmetry_1
_geom_angle_site_symmetry_3
_geom_angle_publ_flag
S1 Ni1 S2 88.45(7) . . ?
C1 Ni1 S1 92.0(2) . . ?
C1 Ni1 S2 178.4(2) . . ?
C2 Ni1 S1 170.8(2) . . ?
C2 Ni1 S2 88.8(2) . . ?
C2 Ni1 C1 90.5(3) . . ?
P1 S1 Ni1 86.10(9) . . ?
P1 S2 Ni1 86.33(9) . . ?
S2 P1 S1 98.96(10) . . ?
O1 P1 S1 117.3(2) . . ?
O1 P1 S2 118.3(2) . . ?
O1 P1 O2 103.5(3) . . ?
O2 P1 S1 109.1(2) . . ?
O2 P1 S2 109.5(2) . . ?
C20 O2 P1 122.7(6) . . ?
C1 N1 H1 125(5) . . ?
C1 N1 C11 124.5(6) . . ?
C11 N1 H1 109(5) . . ?
C2 N2 C21 176.1(8) . . ?
C1 N3 C31 123.7(5) . . ?
C1 N3 C32 121.7(5) . 5_666 ?
C32 N3 C31 111.8(5) 5_666 . ?
N1 C1 Ni1 122.0(5) . . ?
N1 C1 N3 120.0(5) . . ?
N3 C1 Ni1 118.0(5) . . ?
N2 C2 Ni1 172.6(7) . . ?
C12 C11 N1 121.7(10) . . ?
C12 C11 C16 121.9(10) . . ?
C16 C11 N1 116.3(8) . . ?
C11 C12 C13 118.7(14) . . ?
C11 C12 C17 121.7(10) . . ?
C13 C12 C17 119.5(13) . . ?
C12 C13 H13 119.8 . . ?
C14 C13 C12 120.4(18) . . ?
C14 C13 H13 119.8 . . ?
C13 C14 H14 119.1 . . ?
C13 C14 C15 121.7(17) . . ?
C15 C14 H14 119.1 . . ?
C14 C15 H15 120.7 . . ?
C16 C15 C14 118.6(14) . . ?
C16 C15 H15 120.7 . . ?
C11 C16 C18 124.2(8) . . ?
C15 C16 C11 118.5(11) . . ?
C15 C16 C18 117.3(12) . . ?
C12 C17 H17A 109.5 . . ?
C12 C17 H17B 109.5 . . ?
C12 C17 H17C 109.5 . . ?
H17A C17 H17B 109.5 . . ?
H17A C17 H17C 109.5 . . ?
H17B C17 H17C 109.5 . . ?
C16 C18 H18A 109.5 . . ?
C16 C18 H18B 109.5 . . ?
C16 C18 H18C 109.5 . . ?
H18A C18 H18B 109.5 . . ?
H18A C18 H18C 109.5 . . ?
H18B C18 H18C 109.5 . . ?
O2 C20 H20A 109.5 . . ?
O2 C20 H20B 109.5 . . ?
O2 C20 H20C 109.5 . . ?
H20A C20 H20B 109.5 . . ?
H20A C20 H20C 109.5 . . ?
H20B C20 H20C 109.5 . . ?
C22 C21 N2 118.5(10) . . ?
C26 C21 N2 116.9(10) . . ?
C26 C21 C22 124.6(11) . . ?
C21 C22 C23 116.0(13) . . ?
C21 C22 C27 122.4(10) . . ?
C23 C22 C27 121.6(12) . . ?
C22 C23 H23 120.2 . . ?
C24 C23 C22 119.6(14) . . ?
C24 C23 H23 120.2 . . ?
C23 C24 H24 119.9 . . ?
C25 C24 C23 120.2(15) . . ?
C25 C24 H24 119.9 . . ?
C24 C25 H25 118.5 . . ?
C24 C25 C26 123.1(15) . . ?
C26 C25 H25 118.5 . . ?
C21 C26 C25 116.4(12) . . ?
C21 C26 C28 121.5(10) . . ?
C25 C26 C28 122.1(13) . . ?
C22 C27 H27A 109.5 . . ?
C22 C27 H27B 109.5 . . ?
C22 C27 H27C 109.5 . . ?
H27A C27 H27B 109.5 . . ?
H27A C27 H27C 109.5 . . ?
H27B C27 H27C 109.5 . . ?
C26 C28 H28A 109.5 . . ?
C26 C28 H28B 109.5 . . ?
C26 C28 H28C 109.5 . . ?
H28A C28 H28B 109.5 . . ?
H28A C28 H28C 109.5 . . ?
H28B C28 H28C 109.5 . . ?
N3 C31 H31A 110.2 . . ?
N3 C31 H31B 110.2 . . ?
H31A C31 H31B 108.5 . . ?
C32 C31 N3 107.7(6) . . ?
C32 C31 H31A 110.2 . . ?
C32 C31 H31B 110.2 . . ?
N3 C32 C31 110.9(6) 5_666 . ?
N3 C32 H32A 109.5 5_666 . ?
N3 C32 H32B 109.5 5_666 . ?
C31 C32 H32A 109.5 . . ?
C31 C32 H32B 109.5 . . ?
H32A C32 H32B 108.0 . . ?

loop_
_geom_bond_atom_site_label_1
_geom_bond_atom_site_label_2
_geom_bond_distance
_geom_bond_site_symmetry_2
_geom_bond_publ_flag
Ni1 S1 2.207(2) . ?
Ni1 S2 2.2231(18) . ?
Ni1 C1 1.921(6) . ?
Ni1 C2 1.832(8) . ?
S1 P1 2.046(3) . ?
S2 P1 2.019(3) . ?
P1 O1 1.472(5) . ?
P1 O2 1.601(5) . ?
O2 C20 1.434(10) . ?
N1 H1 0.81(7) . ?
N1 C1 1.325(8) . ?
N1 C11 1.436(9) . ?
N2 C2 1.151(9) . ?
N2 C21 1.405(10) . ?
N3 C1 1.331(7) . ?
N3 C31 1.492(8) . ?
N3 C32 1.463(8) 5_666 ?
C11 C12 1.358(13) . ?
C11 C16 1.404(12) . ?
C12 C13 1.407(16) . ?
C12 C17 1.482(15) . ?
C13 H13 0.9300 . ?
C13 C14 1.33(2) . ?
C14 H14 0.9300 . ?
C14 C15 1.41(2) . ?
C15 H15 0.9300 . ?
C15 C16 1.392(13) . ?
C16 C18 1.484(12) . ?
C17 H17A 0.9600 . ?
C17 H17B 0.9600 . ?
C17 H17C 0.9600 . ?
C18 H18A 0.9600 . ?
C18 H18B 0.9600 . ?
C18 H18C 0.9600 . ?
C20 H20A 0.9600 . ?
C20 H20B 0.9600 . ?
C20 H20C 0.9600 . ?
C21 C22 1.402(14) . ?
C21 C26 1.374(12) . ?
C22 C23 1.423(15) . ?
C22 C27 1.524(15) . ?
C23 H23 0.9300 . ?
C23 C24 1.410(18) . ?
C24 H24 0.9300 . ?
C24 C25 1.343(17) . ?
C25 H25 0.9300 . ?
C25 C26 1.388(14) . ?
C26 C28 1.445(14) . ?
C27 H27A 0.9600 . ?
C27 H27B 0.9600 . ?
C27 H27C 0.9600 . ?
C28 H28A 0.9600 . ?
C28 H28B 0.9600 . ?
C28 H28C 0.9600 . ?
C31 H31A 0.9700 . ?
C31 H31B 0.9700 . ?
C31 C32 1.468(10) . ?
C32 N3 1.463(8) 5_666 ?
C32 H32A 0.9700 . ?
C32 H32B 0.9700 . ?

loop_
_geom_torsion_atom_site_label_1
_geom_torsion_atom_site_label_2
_geom_torsion_atom_site_label_3
_geom_torsion_atom_site_label_4
_geom_torsion
_geom_torsion_site_symmetry_1
_geom_torsion_site_symmetry_2
_geom_torsion_site_symmetry_3
_geom_torsion_site_symmetry_4
_geom_torsion_publ_flag
S1 P1 O2 C20 52.4(8) . . . . ?
S2 P1 O2 C20 -54.9(8) . . . . ?
O1 P1 O2 C20 178.1(8) . . . . ?
N1 C11 C12 C13 178.8(8) . . . . ?
N1 C11 C12 C17 -5.1(13) . . . . ?
N1 C11 C16 C15 -179.9(7) . . . . ?
N1 C11 C16 C18 1.0(11) . . . . ?
N2 C21 C22 C23 178.3(9) . . . . ?
N2 C21 C22 C27 -1.6(15) . . . . ?
N2 C21 C26 C25 179.4(8) . . . . ?
N2 C21 C26 C28 -2.5(15) . . . . ?
N3 C31 C32 N3 57.4(7) . . . 5_666 ?
C1 N1 C11 C12 -80.7(10) . . . . ?
C1 N1 C11 C16 103.4(9) . . . . ?
C1 N3 C31 C32 103.5(7) . . . . ?
C11 N1 C1 Ni1 1.4(10) . . . . ?
C11 N1 C1 N3 177.9(7) . . . . ?
C11 C12 C13 C14 4.3(19) . . . . ?
C12 C11 C16 C15 4.2(12) . . . . ?
C12 C11 C16 C18 -174.9(8) . . . . ?
C12 C13 C14 C15 -2(2) . . . . ?
C13 C14 C15 C16 1(2) . . . . ?
C14 C15 C16 C11 -1.7(14) . . . . ?
C14 C15 C16 C18 177.5(11) . . . . ?
C16 C11 C12 C13 -5.5(13) . . . . ?
C16 C11 C12 C17 170.6(8) . . . . ?
C17 C12 C13 C14 -171.8(14) . . . . ?
C21 C22 C23 C24 1.5(17) . . . . ?
C22 C21 C26 C25 -3.1(15) . . . . ?
C22 C21 C26 C28 175.0(11) . . . . ?
C22 C23 C24 C25 -2(2) . . . . ?
C23 C24 C25 C26 -1(2) . . . . ?
C24 C25 C26 C21 3.0(18) . . . . ?
C24 C25 C26 C28 -175.0(13) . . . . ?
C26 C21 C22 C23 0.9(15) . . . . ?
C26 C21 C22 C27 -179.0(11) . . . . ?
C27 C22 C23 C24 -178.6(12) . . . . ?
C31 N3 C1 Ni1 177.1(5) . . . . ?
C31 N3 C1 N1 0.4(10) . . . . ?
C32 N3 C1 Ni1 -23.3(9) 5_666 . . . ?
C32 N3 C1 N1 160.0(7) 5_666 . . . ?
C32 N3 C31 C32 -57.9(8) 5_666 . . . ?

loop_
_exptl_oxdiff_crystal_face_indexfrac_h
_exptl_oxdiff_crystal_face_indexfrac_k
_exptl_oxdiff_crystal_face_indexfrac_l
_exptl_oxdiff_crystal_face_x
_exptl_oxdiff_crystal_face_y
_exptl_oxdiff_crystal_face_z
1.0397 18.0976 1.0459 -0.9073 -0.3866 0.1405
-11.9139 2.0975 -26.2382 0.1625 -0.1609 0.9849
21.0893 -6.0888 -7.7917 0.4483 -0.5559 -0.7011
2.1671 -1.9534 -36.1172 0.5144 -0.6091 0.6091
-1.0397 -18.0976 -1.0459 0.9073 0.3866 -0.1405
-2.1671 1.9534 36.1172 -0.5144 0.6091 -0.6091

loop_
_smtbx_masks_void_nr
_smtbx_masks_void_average_x
_smtbx_masks_void_average_y
_smtbx_masks_void_average_z
_smtbx_masks_void_volume
_smtbx_masks_void_count_electrons
_smtbx_masks_void_content
1 0.250 0.238 0.500 130.7 3.7 ?
2 0.250 0.262 0.000 130.7 3.7 ?
3 0.179 0.122 0.741 11.1 0.1 ?
4 0.179 0.378 0.241 11.1 0.1 ?
5 0.250 0.653 0.500 22.2 2.6 ?
6 0.250 0.847 0.000 22.2 2.6 ?
7 0.321 0.122 0.259 11.1 0.1 ?
8 0.321 0.378 0.759 11.1 0.1 ?
9 0.750 0.738 1.000 130.7 3.7 ?
10 0.750 0.762 0.500 130.7 3.7 ?
11 0.679 0.622 0.241 11.1 0.1 ?
12 0.679 0.878 0.741 11.1 0.1 ?
13 0.750 0.153 0.000 22.2 2.6 ?
14 0.750 0.347 0.500 22.2 2.6 ?
15 0.821 0.622 0.759 11.1 0.1 ?
16 0.821 0.878 0.259 11.1 0.1 ?
